data_4110052
loop_
_publ_author_name
'Chih-Chin Tsou'
'Tsai-Te Lu'
'Wen-Feng Liaw'

_publ_section_title
;
 EPR, UV-Vis, IR, and X-ray Demonstration of the Anionic Dimeric
 Dinitrosyl Iron Complex [(NO)2Fe(\m-StBu)2Fe(NO)2]-: Relevance to the
 Products of Nitrosylation of Cytosolic and Mitochondrial Aconitases, and
 High-Potential Iron Proteins
;
_journal_name_full 'Journal of the American Chemical Society'
_journal_page_first 12626
_journal_page_last 12627
_journal_paper_doi 10.1021/ja0751375
_journal_volume 129
_journal_year 2007
_chemical_formula_moiety 'C44 H48 Fe N3 O2 P2 S2'
_chemical_formula_sum 'C44 H48 Fe N3 O2 P2 S2'
_chemical_formula_weight 832.76
_chemical_name_systematic
; 
 ? 
;
_space_group_IT_number 14
_symmetry_cell_setting monoclinic
_symmetry_space_group_name_Hall '-P 2ybc'
_symmetry_space_group_name_H-M 'P 1 21/c 1'
_atom_sites_solution_hydrogens geom
_atom_sites_solution_primary direct
_atom_sites_solution_secondary difmap
_audit_creation_method SHELXL-97
_cell_angle_alpha 90.00
_cell_angle_beta 100.057(2)
_cell_angle_gamma 90.00
_cell_formula_units_Z 4
_cell_length_a 13.7977(14)
_cell_length_b 10.5150(10)
_cell_length_c 29.192(3)
_cell_measurement_reflns_used 6427
_cell_measurement_temperature 293(2)
_cell_measurement_theta_max 25
_cell_measurement_theta_min 2.5
_cell_volume 4170.2(7)
_computing_cell_refinement 'Bruker Smart'
_computing_data_collection 'Bruker Smart'
_computing_data_reduction 'Bruker Saint'
_computing_molecular_graphics 'Bruker Shelxtl'
_computing_publication_material 'Bruker Shelxtl'
_computing_structure_refinement 'Shelxtl-97 (Sheldrick, 2000)'
_computing_structure_solution 'Shelxtl-97 (Sheldrick, 1990)'
_diffrn_ambient_temperature 293(2)
_diffrn_measured_fraction_theta_full 0.995
_diffrn_measured_fraction_theta_max 0.995
_diffrn_measurement_device_type 'CCD area detector'
_diffrn_measurement_method 'phi and omega scans'
_diffrn_radiation_monochromator graphite
_diffrn_radiation_source 'fine-focus sealed tube'
_diffrn_radiation_type MoK\a
_diffrn_radiation_wavelength 0.71073
_diffrn_reflns_av_R_equivalents 0.0549
_diffrn_reflns_av_sigmaI/netI 0.0739
_diffrn_reflns_limit_h_max 18
_diffrn_reflns_limit_h_min -10
_diffrn_reflns_limit_k_max 14
_diffrn_reflns_limit_k_min -13
_diffrn_reflns_limit_l_max 33
_diffrn_reflns_limit_l_min -38
_diffrn_reflns_number 30566
_diffrn_reflns_theta_full 28.36
_diffrn_reflns_theta_max 28.36
_diffrn_reflns_theta_min 1.42
_exptl_absorpt_coefficient_mu 0.579
_exptl_absorpt_correction_T_max 0.95316
_exptl_absorpt_correction_T_min 0.75310
_exptl_absorpt_correction_type empirical
_exptl_crystal_colour Black
_exptl_crystal_density_diffrn 1.326
_exptl_crystal_description Lump
_exptl_crystal_F_000 1748
_exptl_crystal_size_max 0.30
_exptl_crystal_size_mid 0.30
_exptl_crystal_size_min 0.30
_refine_diff_density_max 0.519
_refine_diff_density_min -0.408
_refine_diff_density_rms 0.066
_refine_ls_extinction_method none
_refine_ls_goodness_of_fit_ref 0.897
_refine_ls_hydrogen_treatment constr
_refine_ls_matrix_type full
_refine_ls_number_parameters 495
_refine_ls_number_reflns 10376
_refine_ls_number_restraints 0
_refine_ls_restrained_S_all 0.897
_refine_ls_R_factor_all 0.0637
_refine_ls_R_factor_gt 0.0404
_refine_ls_shift/su_max 0.001
_refine_ls_shift/su_mean 0.000
_refine_ls_structure_factor_coef Fsqd
_refine_ls_weighting_details 'calc w=1/[\s^2^(Fo^2^)+(0.0374P)^2^+0.0000P] where P=(Fo^2^+2Fc^2^)/3'
_refine_ls_weighting_scheme calc
_refine_ls_wR_factor_gt 0.0841
_refine_ls_wR_factor_ref 0.0891
_reflns_number_gt 7049
_reflns_number_total 10376
_reflns_threshold_expression >2sigma(I)
_cod_data_source_file ja0751375si20070912_042340.cif
_cod_data_source_block 06nv19lm
_cod_original_cell_volume 4170.1(7)
_cod_database_code 4110052

loop_
_symmetry_equiv_pos_as_xyz
'x, y, z'
'-x, y+1/2, -z+1/2'
'-x, -y, -z'
'x, -y-1/2, z-1/2'

loop_
_atom_site_label
_atom_site_type_symbol
_atom_site_fract_x
_atom_site_fract_y
_atom_site_fract_z
_atom_site_U_iso_or_equiv
_atom_site_adp_type
_atom_site_occupancy
_atom_site_symmetry_multiplicity
_atom_site_calc_flag
_atom_site_refinement_flags
Fe1 Fe 0.17404(3) 0.67723(3) 0.349449(10) 0.03250(10) Uani 1 1 d .
S1 S 0.33028(5) 0.62421(6) 0.38286(2) 0.04422(17) Uani 1 1 d .
S2 S 0.07827(4) 0.75288(5) 0.399814(17) 0.02343(12) Uani 1 1 d .
P1 P 0.36350(4) 0.77487(4) 0.162273(16) 0.01558(11) Uani 1 1 d .
P2 P 0.24411(4) 1.00364(4) 0.131817(16) 0.01612(11) Uani 1 1 d .
O1 O 0.07089(13) 0.47272(14) 0.29890(5) 0.0420(4) Uani 1 1 d .
O2 O 0.1444(3) 0.8824(2) 0.28241(9) 0.0550(8) Uani 0.628(2) 1 d P
O2A O 0.2616(4) 0.8694(4) 0.30128(15) 0.0550(8) Uani 0.372(2) 1 d P
N1 N 0.11327(15) 0.54892(16) 0.32480(6) 0.0321(4) Uani 1 1 d .
N2 N 0.1654(3) 0.8028(3) 0.31107(12) 0.0321(8) Uani 0.604(5) 1 d P
N2A N 0.2255(5) 0.7909(5) 0.32226(19) 0.0321(8) Uani 0.396(5) 1 d P
N3 N 0.33553(12) 0.91074(14) 0.14059(5) 0.0184(3) Uani 1 1 d .
C1 C 0.32571(18) 0.4787(2) 0.41820(9) 0.0429(6) Uani 1 1 d .
C2 C 0.4295(2) 0.4591(3) 0.44437(13) 0.0818(11) Uani 1 1 d .
H2A H 0.4736 0.4491 0.4226 0.123 Uiso 1 1 calc R
H2B H 0.4316 0.3842 0.4633 0.123 Uiso 1 1 calc R
H2C H 0.4491 0.5315 0.4638 0.123 Uiso 1 1 calc R
C3 C 0.2949(2) 0.3642(2) 0.38666(10) 0.0573(8) Uani 1 1 d .
H3A H 0.3401 0.3540 0.3654 0.086 Uiso 1 1 calc R
H3B H 0.2298 0.3778 0.3695 0.086 Uiso 1 1 calc R
H3C H 0.2955 0.2890 0.4053 0.086 Uiso 1 1 calc R
C4 C 0.25626(18) 0.4957(2) 0.45235(8) 0.0411(6) Uani 1 1 d .
H4A H 0.1908 0.5101 0.4357 0.062 Uiso 1 1 calc R
H4B H 0.2768 0.5673 0.4721 0.062 Uiso 1 1 calc R
H4C H 0.2570 0.4204 0.4710 0.062 Uiso 1 1 calc R
C5 C 0.13505(15) 0.89613(18) 0.42996(7) 0.0241(5) Uani 1 1 d .
C6 C 0.22454(17) 0.8583(2) 0.46555(7) 0.0343(5) Uani 1 1 d .
H6A H 0.2054 0.7971 0.4867 0.051 Uiso 1 1 calc R
H6B H 0.2512 0.9322 0.4825 0.051 Uiso 1 1 calc R
H6C H 0.2734 0.8216 0.4499 0.051 Uiso 1 1 calc R
C7 C 0.16470(17) 0.99374(19) 0.39650(7) 0.0334(5) Uani 1 1 d .
H7A H 0.2138 0.9578 0.3807 0.050 Uiso 1 1 calc R
H7B H 0.1910 1.0677 0.4136 0.050 Uiso 1 1 calc R
H7C H 0.1081 1.0173 0.3741 0.050 Uiso 1 1 calc R
C8 C 0.05679(16) 0.95310(19) 0.45464(7) 0.0303(5) Uani 1 1 d .
H8A H 0.0391 0.8924 0.4763 0.046 Uiso 1 1 calc R
H8B H -0.0003 0.9744 0.4321 0.046 Uiso 1 1 calc R
H8C H 0.0822 1.0285 0.4710 0.046 Uiso 1 1 calc R
C9 C 0.42978(14) 0.68892(16) 0.12429(6) 0.0173(4) Uani 1 1 d .
C10 C 0.49581(15) 0.59393(17) 0.14191(7) 0.0226(4) Uani 1 1 d .
H10 H 0.5054 0.5744 0.1735 0.027 Uiso 1 1 calc R
C11 C 0.54728(16) 0.52819(19) 0.11294(7) 0.0290(5) Uani 1 1 d .
H11 H 0.5912 0.4643 0.1249 0.035 Uiso 1 1 calc R
C12 C 0.53305(16) 0.5580(2) 0.06602(7) 0.0308(5) Uani 1 1 d .
H12 H 0.5686 0.5153 0.0465 0.037 Uiso 1 1 calc R
C13 C 0.46661(17) 0.6506(2) 0.04811(7) 0.0305(5) Uani 1 1 d .
H13 H 0.4567 0.6690 0.0165 0.037 Uiso 1 1 calc R
C14 C 0.41428(16) 0.71653(18) 0.07704(6) 0.0240(5) Uani 1 1 d .
H14 H 0.3692 0.7788 0.0649 0.029 Uiso 1 1 calc R
C15 C 0.44653(14) 0.79123(16) 0.21686(6) 0.0167(4) Uani 1 1 d .
C16 C 0.43178(15) 0.73180(17) 0.25751(6) 0.0215(4) Uani 1 1 d .
H16 H 0.3773 0.6795 0.2573 0.026 Uiso 1 1 calc R
C17 C 0.49808(16) 0.75030(18) 0.29838(7) 0.0272(5) Uani 1 1 d .
H17 H 0.4874 0.7115 0.3257 0.033 Uiso 1 1 calc R
C18 C 0.57942(16) 0.82548(18) 0.29883(7) 0.0261(5) Uani 1 1 d .
H18 H 0.6240 0.8366 0.3263 0.031 Uiso 1 1 calc R
C19 C 0.59546(16) 0.88500(17) 0.25836(7) 0.0251(5) Uani 1 1 d .
H19 H 0.6508 0.9357 0.2587 0.030 Uiso 1 1 calc R
C20 C 0.52881(15) 0.86851(17) 0.21757(6) 0.0215(4) Uani 1 1 d .
H20 H 0.5389 0.9092 0.1905 0.026 Uiso 1 1 calc R
C21 C 0.26136(14) 0.67796(16) 0.17119(6) 0.0168(4) Uani 1 1 d .
C22 C 0.20227(15) 0.71819(18) 0.20254(6) 0.0229(4) Uani 1 1 d .
H22 H 0.2172 0.7936 0.2189 0.027 Uiso 1 1 calc R
C23 C 0.12238(16) 0.64788(19) 0.20948(7) 0.0265(5) Uani 1 1 d .
H23 H 0.0834 0.6758 0.2305 0.032 Uiso 1 1 calc R
C24 C 0.09948(16) 0.5352(2) 0.18530(7) 0.0298(5) Uani 1 1 d .
H24 H 0.0456 0.4872 0.1902 0.036 Uiso 1 1 calc R
C25 C 0.15685(16) 0.49461(19) 0.15394(7) 0.0280(5) Uani 1 1 d .
H25 H 0.1413 0.4194 0.1376 0.034 Uiso 1 1 calc R
C26 C 0.23751(15) 0.56513(18) 0.14666(6) 0.0221(4) Uani 1 1 d .
H26 H 0.2758 0.5373 0.1254 0.027 Uiso 1 1 calc R
C27 C 0.27677(15) 1.13320(16) 0.09712(6) 0.0170(4) Uani 1 1 d .
C28 C 0.37379(15) 1.14824(17) 0.09168(6) 0.0197(4) Uani 1 1 d .
H28 H 0.4209 1.0889 0.1044 0.024 Uiso 1 1 calc R
C29 C 0.40083(16) 1.25166(18) 0.06731(6) 0.0242(4) Uani 1 1 d .
H29 H 0.4660 1.2620 0.0637 0.029 Uiso 1 1 calc R
C30 C 0.33016(16) 1.33956(18) 0.04837(7) 0.0261(5) Uani 1 1 d .
H30 H 0.3481 1.4092 0.0321 0.031 Uiso 1 1 calc R
C31 C 0.23344(16) 1.32425(18) 0.05357(6) 0.0243(5) Uani 1 1 d .
H31 H 0.1864 1.3834 0.0406 0.029 Uiso 1 1 calc R
C32 C 0.20610(15) 1.22183(17) 0.07787(6) 0.0198(4) Uani 1 1 d .
H32 H 0.1408 1.2119 0.0814 0.024 Uiso 1 1 calc R
C33 C 0.13456(14) 0.93472(16) 0.09955(6) 0.0177(4) Uani 1 1 d .
C34 C 0.12775(16) 0.92114(17) 0.05139(6) 0.0237(5) Uani 1 1 d .
H34 H 0.1774 0.9529 0.0368 0.028 Uiso 1 1 calc R
C35 C 0.04761(17) 0.86086(18) 0.02550(7) 0.0288(5) Uani 1 1 d .
H35 H 0.0431 0.8525 -0.0065 0.035 Uiso 1 1 calc R
C36 C -0.02555(17) 0.81319(19) 0.04715(8) 0.0312(5) Uani 1 1 d .
H36 H -0.0797 0.7730 0.0296 0.037 Uiso 1 1 calc R
C37 C -0.01921(16) 0.82453(19) 0.09475(7) 0.0289(5) Uani 1 1 d .
H37 H -0.0685 0.7908 0.1092 0.035 Uiso 1 1 calc R
C38 C 0.06019(15) 0.88583(17) 0.12096(7) 0.0219(4) Uani 1 1 d .
H38 H 0.0639 0.8944 0.1529 0.026 Uiso 1 1 calc R
C39 C 0.21609(15) 1.07356(16) 0.18437(6) 0.0180(4) Uani 1 1 d .
C40 C 0.13030(15) 1.14313(17) 0.18342(7) 0.0225(4) Uani 1 1 d .
H40 H 0.0845 1.1487 0.1560 0.027 Uiso 1 1 calc R
C41 C 0.11265(16) 1.20442(18) 0.22324(7) 0.0266(5) Uani 1 1 d .
H41 H 0.0553 1.2513 0.2226 0.032 Uiso 1 1 calc R
C42 C 0.18043(17) 1.19556(19) 0.26380(7) 0.0300(5) Uani 1 1 d .
H42 H 0.1685 1.2364 0.2905 0.036 Uiso 1 1 calc R
C43 C 0.26532(17) 1.12704(19) 0.26506(7) 0.0285(5) Uani 1 1 d .
H43 H 0.3104 1.1213 0.2927 0.034 Uiso 1 1 calc R
C44 C 0.28435(15) 1.06620(18) 0.22541(6) 0.0223(4) Uani 1 1 d .
H44 H 0.3424 1.0207 0.2263 0.027 Uiso 1 1 calc R

loop_
_atom_site_aniso_label
_atom_site_aniso_U_11
_atom_site_aniso_U_22
_atom_site_aniso_U_33
_atom_site_aniso_U_23
_atom_site_aniso_U_13
_atom_site_aniso_U_12
Fe1 0.0526(2) 0.02096(16) 0.02946(17) -0.00540(13) 0.02239(16) -0.00697(15)
S1 0.0375(4) 0.0299(3) 0.0740(5) -0.0123(3) 0.0340(4) -0.0106(3)
S2 0.0241(3) 0.0229(3) 0.0227(3) -0.0072(2) 0.0026(2) -0.0022(2)
P1 0.0193(3) 0.0143(2) 0.0131(2) 0.00082(18) 0.0028(2) 0.0002(2)
P2 0.0202(3) 0.0143(2) 0.0136(2) 0.00092(18) 0.0020(2) -0.0001(2)
O1 0.0701(13) 0.0272(8) 0.0324(9) -0.0108(7) 0.0196(9) -0.0129(8)
O2 0.110(2) 0.0275(12) 0.0368(13) 0.0038(10) 0.0384(16) -0.0006(15)
O2A 0.110(2) 0.0275(12) 0.0368(13) 0.0038(10) 0.0384(16) -0.0006(15)
N1 0.0505(13) 0.0246(9) 0.0251(9) -0.0037(8) 0.0175(9) -0.0010(9)
N2 0.050(2) 0.0243(13) 0.0272(17) -0.0010(12) 0.0202(19) -0.0006(19)
N2A 0.050(2) 0.0243(13) 0.0272(17) -0.0010(12) 0.0202(19) -0.0006(19)
N3 0.0221(9) 0.0164(8) 0.0164(8) 0.0033(6) 0.0029(7) 0.0013(7)
C1 0.0295(14) 0.0234(12) 0.0800(19) -0.0085(11) 0.0214(14) -0.0013(10)
C2 0.0337(17) 0.0362(16) 0.172(4) 0.0061(19) 0.007(2) 0.0016(13)
C3 0.0611(19) 0.0294(13) 0.093(2) -0.0164(14) 0.0461(18) -0.0084(13)
C4 0.0489(16) 0.0284(12) 0.0485(15) 0.0032(11) 0.0159(13) 0.0041(12)
C5 0.0257(12) 0.0213(10) 0.0241(10) -0.0093(8) 0.0011(9) -0.0007(9)
C6 0.0307(13) 0.0306(12) 0.0376(13) -0.0136(10) -0.0052(11) 0.0009(10)
C7 0.0367(14) 0.0248(11) 0.0399(13) -0.0069(9) 0.0096(11) -0.0065(10)
C8 0.0338(13) 0.0270(11) 0.0303(12) -0.0093(9) 0.0057(10) 0.0023(10)
C9 0.0183(10) 0.0150(9) 0.0194(9) -0.0026(7) 0.0052(8) -0.0039(8)
C10 0.0213(11) 0.0221(10) 0.0244(10) -0.0029(8) 0.0036(9) -0.0005(9)
C11 0.0221(12) 0.0242(11) 0.0408(13) -0.0077(9) 0.0060(10) 0.0008(9)
C12 0.0278(13) 0.0316(12) 0.0368(12) -0.0186(10) 0.0162(11) -0.0091(10)
C13 0.0375(14) 0.0350(12) 0.0215(11) -0.0082(9) 0.0128(10) -0.0121(11)
C14 0.0290(12) 0.0214(10) 0.0219(10) -0.0021(8) 0.0050(9) -0.0038(9)
C15 0.0208(10) 0.0129(9) 0.0159(9) -0.0011(7) 0.0015(8) 0.0036(8)
C16 0.0269(11) 0.0170(9) 0.0197(10) 0.0008(7) 0.0020(9) -0.0001(8)
C17 0.0375(13) 0.0251(11) 0.0176(10) 0.0030(8) 0.0007(9) 0.0016(10)
C18 0.0333(13) 0.0200(10) 0.0213(10) -0.0040(8) -0.0056(9) 0.0039(9)
C19 0.0257(12) 0.0174(10) 0.0297(11) -0.0009(8) -0.0019(10) -0.0012(9)
C20 0.0259(11) 0.0184(9) 0.0194(10) 0.0029(8) 0.0021(9) 0.0004(8)
C21 0.0185(10) 0.0155(9) 0.0153(9) 0.0039(7) 0.0000(8) 0.0008(8)
C22 0.0286(12) 0.0206(10) 0.0198(10) 0.0017(8) 0.0049(9) 0.0006(9)
C23 0.0258(12) 0.0318(12) 0.0237(10) 0.0074(9) 0.0092(9) 0.0025(9)
C24 0.0247(12) 0.0302(12) 0.0336(12) 0.0120(9) 0.0027(10) -0.0066(10)
C25 0.0307(13) 0.0225(10) 0.0294(11) -0.0008(9) 0.0011(10) -0.0057(9)
C26 0.0257(12) 0.0213(10) 0.0190(10) 0.0001(8) 0.0028(9) 0.0002(9)
C27 0.0247(11) 0.0140(9) 0.0111(9) -0.0005(7) 0.0000(8) -0.0020(8)
C28 0.0231(11) 0.0178(10) 0.0167(9) -0.0005(7) -0.0009(9) 0.0014(8)
C29 0.0243(11) 0.0264(11) 0.0219(10) 0.0024(8) 0.0039(9) -0.0039(9)
C30 0.0353(13) 0.0186(10) 0.0232(10) 0.0062(8) 0.0020(10) -0.0053(9)
C31 0.0307(12) 0.0183(10) 0.0209(10) 0.0046(8) -0.0038(9) 0.0017(9)
C32 0.0226(11) 0.0199(10) 0.0161(9) -0.0015(7) 0.0016(8) -0.0014(8)
C33 0.0202(11) 0.0128(9) 0.0187(9) -0.0009(7) -0.0007(8) 0.0017(8)
C34 0.0305(12) 0.0194(10) 0.0202(10) -0.0003(8) 0.0022(9) 0.0005(9)
C35 0.0394(14) 0.0222(10) 0.0216(10) -0.0046(8) -0.0039(10) 0.0012(10)
C36 0.0266(12) 0.0226(11) 0.0393(13) -0.0091(9) -0.0086(11) -0.0015(9)
C37 0.0231(12) 0.0241(11) 0.0396(12) -0.0012(9) 0.0058(10) -0.0012(9)
C38 0.0244(11) 0.0187(10) 0.0224(10) -0.0007(8) 0.0036(9) 0.0027(9)
C39 0.0255(11) 0.0135(9) 0.0151(9) -0.0001(7) 0.0037(8) -0.0035(8)
C40 0.0269(12) 0.0211(10) 0.0196(10) 0.0013(8) 0.0043(9) -0.0004(9)
C41 0.0318(13) 0.0190(10) 0.0316(12) -0.0020(8) 0.0130(10) 0.0016(9)
C42 0.0443(15) 0.0253(11) 0.0234(11) -0.0090(9) 0.0142(11) -0.0064(10)
C43 0.0356(13) 0.0307(11) 0.0176(10) -0.0050(8) 0.0004(10) -0.0069(10)
C44 0.0259(12) 0.0197(10) 0.0207(10) -0.0007(8) 0.0022(9) -0.0024(9)

loop_
_atom_type_symbol
_atom_type_description
_atom_type_scat_dispersion_real
_atom_type_scat_dispersion_imag
_atom_type_scat_source
C C 0.0033 0.0016 'International Tables Vol C Tables 4.2.6.8 and 6.1.1.4'
H H 0.0000 0.0000 'International Tables Vol C Tables 4.2.6.8 and 6.1.1.4'
Fe Fe 0.3463 0.8444 'International Tables Vol C Tables 4.2.6.8 and 6.1.1.4'
N N 0.0061 0.0033 'International Tables Vol C Tables 4.2.6.8 and 6.1.1.4'
O O 0.0106 0.0060 'International Tables Vol C Tables 4.2.6.8 and 6.1.1.4'
P P 0.1023 0.0942 'International Tables Vol C Tables 4.2.6.8 and 6.1.1.4'
S S 0.1246 0.1234 'International Tables Vol C Tables 4.2.6.8 and 6.1.1.4'

loop_
_geom_angle_atom_site_label_1
_geom_angle_atom_site_label_2
_geom_angle_atom_site_label_3
_geom_angle
N2A Fe1 N1 126.5(2)
N2A Fe1 N2 28.91(19)
N1 Fe1 N2 111.34(14)
N2A Fe1 S1 85.9(2)
N1 Fe1 S1 110.55(7)
N2 Fe1 S1 114.82(15)
N2A Fe1 S2 113.63(19)
N1 Fe1 S2 104.68(6)
N2 Fe1 S2 99.75(12)
S1 Fe1 S2 114.88(3)
C1 S1 Fe1 108.62(8)
C5 S2 Fe1 110.21(7)
N3 P1 C21 115.32(9)
N3 P1 C9 108.76(8)
C21 P1 C9 107.51(8)
N3 P1 C15 109.92(8)
C21 P1 C15 108.67(8)
C9 P1 C15 106.26(9)
N3 P2 C33 114.33(8)
N3 P2 C27 106.72(9)
C33 P2 C27 106.36(8)
N3 P2 C39 113.45(8)
C33 P2 C39 109.04(9)
C27 P2 C39 106.37(8)
O1 N1 Fe1 165.87(15)
O2 N2 Fe1 169.4(4)
O2A N2A Fe1 177.5(5)
P2 N3 P1 138.99(11)
C4 C1 C2 109.7(2)
C4 C1 C3 110.4(2)
C2 C1 C3 109.6(2)
C4 C1 S1 110.95(16)
C2 C1 S1 105.81(17)
C3 C1 S1 110.34(19)
C1 C2 H2A 109.5
C1 C2 H2B 109.5
H2A C2 H2B 109.5
C1 C2 H2C 109.5
H2A C2 H2C 109.5
H2B C2 H2C 109.5
C1 C3 H3A 109.5
C1 C3 H3B 109.5
H3A C3 H3B 109.5
C1 C3 H3C 109.5
H3A C3 H3C 109.5
H3B C3 H3C 109.5
C1 C4 H4A 109.5
C1 C4 H4B 109.5
H4A C4 H4B 109.5
C1 C4 H4C 109.5
H4A C4 H4C 109.5
H4B C4 H4C 109.5
C6 C5 C7 109.74(18)
C6 C5 C8 109.77(16)
C7 C5 C8 109.33(16)
C6 C5 S2 109.75(14)
C7 C5 S2 112.53(13)
C8 C5 S2 105.63(14)
C5 C6 H6A 109.5
C5 C6 H6B 109.5
H6A C6 H6B 109.5
C5 C6 H6C 109.5
H6A C6 H6C 109.5
H6B C6 H6C 109.5
C5 C7 H7A 109.5
C5 C7 H7B 109.5
H7A C7 H7B 109.5
C5 C7 H7C 109.5
H7A C7 H7C 109.5
H7B C7 H7C 109.5
C5 C8 H8A 109.5
C5 C8 H8B 109.5
H8A C8 H8B 109.5
C5 C8 H8C 109.5
H8A C8 H8C 109.5
H8B C8 H8C 109.5
C10 C9 C14 119.70(17)
C10 C9 P1 120.28(14)
C14 C9 P1 120.02(15)
C11 C10 C9 120.50(18)
C11 C10 H10 119.7
C9 C10 H10 119.7
C10 C11 C12 119.5(2)
C10 C11 H11 120.2
C12 C11 H11 120.2
C13 C12 C11 120.38(19)
C13 C12 H12 119.8
C11 C12 H12 119.8
C12 C13 C14 120.34(19)
C12 C13 H13 119.8
C14 C13 H13 119.8
C13 C14 C9 119.54(19)
C13 C14 H14 120.2
C9 C14 H14 120.2
C16 C15 C20 119.39(17)
C16 C15 P1 123.24(15)
C20 C15 P1 117.36(14)
C17 C16 C15 120.02(19)
C17 C16 H16 120.0
C15 C16 H16 120.0
C18 C17 C16 120.39(19)
C18 C17 H17 119.8
C16 C17 H17 119.8
C17 C18 C19 120.25(19)
C17 C18 H18 119.9
C19 C18 H18 119.9
C20 C19 C18 119.69(19)
C20 C19 H19 120.2
C18 C19 H19 120.2
C19 C20 C15 120.24(18)
C19 C20 H20 119.9
C15 C20 H20 119.9
C22 C21 C26 118.86(18)
C22 C21 P1 119.16(14)
C26 C21 P1 121.95(15)
C23 C22 C21 120.72(18)
C23 C22 H22 119.6
C21 C22 H22 119.6
C22 C23 C24 120.2(2)
C22 C23 H23 119.9
C24 C23 H23 119.9
C25 C24 C23 119.8(2)
C25 C24 H24 120.1
C23 C24 H24 120.1
C24 C25 C26 120.43(19)
C24 C25 H25 119.8
C26 C25 H25 119.8
C25 C26 C21 120.05(19)
C25 C26 H26 120.0
C21 C26 H26 120.0
C28 C27 C32 119.98(17)
C28 C27 P2 119.52(14)
C32 C27 P2 120.41(15)
C27 C28 C29 120.06(18)
C27 C28 H28 120.0
C29 C28 H28 120.0
C28 C29 C30 119.62(19)
C28 C29 H29 120.2
C30 C29 H29 120.2
C31 C30 C29 120.33(18)
C31 C30 H30 119.8
C29 C30 H30 119.8
C32 C31 C30 120.35(19)
C32 C31 H31 119.8
C30 C31 H31 119.8
C31 C32 C27 119.66(19)
C31 C32 H32 120.2
C27 C32 H32 120.2
C38 C33 C34 119.24(18)
C38 C33 P2 122.38(14)
C34 C33 P2 118.20(15)
C35 C34 C33 120.25(19)
C35 C34 H34 119.9
C33 C34 H34 119.9
C36 C35 C34 119.86(19)
C36 C35 H35 120.1
C34 C35 H35 120.1
C35 C36 C37 120.5(2)
C35 C36 H36 119.7
C37 C36 H36 119.7
C38 C37 C36 120.1(2)
C38 C37 H37 119.9
C36 C37 H37 119.9
C37 C38 C33 120.01(18)
C37 C38 H38 120.0
C33 C38 H38 120.0
C40 C39 C44 119.56(17)
C40 C39 P2 120.47(14)
C44 C39 P2 119.79(15)
C41 C40 C39 120.15(19)
C41 C40 H40 119.9
C39 C40 H40 119.9
C42 C41 C40 119.8(2)
C42 C41 H41 120.1
C40 C41 H41 120.1
C43 C42 C41 120.49(19)
C43 C42 H42 119.8
C41 C42 H42 119.8
C42 C43 C44 120.38(19)
C42 C43 H43 119.8
C44 C43 H43 119.8
C43 C44 C39 119.66(19)
C43 C44 H44 120.2
C39 C44 H44 120.2

loop_
_geom_bond_atom_site_label_1
_geom_bond_atom_site_label_2
_geom_bond_distance
Fe1 N2A 1.661(6)
Fe1 N1 1.6824(18)
Fe1 N2 1.723(3)
Fe1 S1 2.2749(8)
Fe1 S2 2.2845(6)
S1 C1 1.852(2)
S2 C5 1.8484(19)
P1 N3 1.5829(15)
P1 C21 1.7946(19)
P1 C9 1.7992(19)
P1 C15 1.8009(18)
P2 N3 1.5805(16)
P2 C33 1.7888(19)
P2 C27 1.8013(18)
P2 C39 1.8028(18)
O1 N1 1.184(2)
O2 N2 1.183(4)
O2A N2A 1.188(6)
C1 C4 1.509(3)
C1 C2 1.515(4)
C1 C3 1.530(3)
C2 H2A 0.9600
C2 H2B 0.9600
C2 H2C 0.9600
C3 H3A 0.9600
C3 H3B 0.9600
C3 H3C 0.9600
C4 H4A 0.9600
C4 H4B 0.9600
C4 H4C 0.9600
C5 C6 1.521(3)
C5 C7 1.521(3)
C5 C8 1.522(3)
C6 H6A 0.9600
C6 H6B 0.9600
C6 H6C 0.9600
C7 H7A 0.9600
C7 H7B 0.9600
C7 H7C 0.9600
C8 H8A 0.9600
C8 H8B 0.9600
C8 H8C 0.9600
C9 C10 1.389(3)
C9 C14 1.389(2)
C10 C11 1.381(3)
C10 H10 0.9300
C11 C12 1.386(3)
C11 H11 0.9300
C12 C13 1.376(3)
C12 H12 0.9300
C13 C14 1.389(3)
C13 H13 0.9300
C14 H14 0.9300
C15 C16 1.387(2)
C15 C20 1.393(3)
C16 C17 1.384(3)
C16 H16 0.9300
C17 C18 1.371(3)
C17 H17 0.9300
C18 C19 1.388(3)
C18 H18 0.9300
C19 C20 1.383(3)
C19 H19 0.9300
C20 H20 0.9300
C21 C22 1.393(3)
C21 C26 1.395(2)
C22 C23 1.371(3)
C22 H22 0.9300
C23 C24 1.387(3)
C23 H23 0.9300
C24 C25 1.378(3)
C24 H24 0.9300
C25 C26 1.384(3)
C25 H25 0.9300
C26 H26 0.9300
C27 C28 1.384(3)
C27 C32 1.394(3)
C28 C29 1.386(3)
C28 H28 0.9300
C29 C30 1.386(3)
C29 H29 0.9300
C30 C31 1.379(3)
C30 H30 0.9300
C31 C32 1.378(3)
C31 H31 0.9300
C32 H32 0.9300
C33 C38 1.390(3)
C33 C34 1.400(2)
C34 C35 1.380(3)
C34 H34 0.9300
C35 C36 1.376(3)
C35 H35 0.9300
C36 C37 1.382(3)
C36 H36 0.9300
C37 C38 1.381(3)
C37 H37 0.9300
C38 H38 0.9300
C39 C40 1.388(3)
C39 C44 1.391(2)
C40 C41 1.387(3)
C40 H40 0.9300
C41 C42 1.378(3)
C41 H41 0.9300
C42 C43 1.370(3)
C42 H42 0.9300
C43 C44 1.387(3)
C43 H43 0.9300
C44 H44 0.9300
